data_7205424
loop_
_publ_author_name
'Su, Zhi'
'Zhao, Yue'
'Chen, Min'
'Sun, Wei-Yin'

_publ_section_title
;
 Anion- and auxiliary ligand-directed synthesis of cadmium(ii)
 complexes with 3,5-di(1H-imidazol-1-yl)benzoate
;
_journal_issue 5
_journal_name_full CrystEngComm
_journal_page_first 1539
_journal_paper_doi 10.1039/c0ce00527d
_journal_volume 13
_journal_year 2011
_chemical_formula_moiety 'C34 H32 Cd2 N8 O13'
_chemical_formula_sum 'C34 H32 Cd2 N8 O13'
_chemical_formula_weight 985.48
_chemical_name_systematic
;
?
;
_space_group_IT_number 14
_symmetry_cell_setting monoclinic
_symmetry_space_group_name_Hall '-P 2ybc'
_symmetry_space_group_name_H-M 'P 1 21/c 1'
_atom_sites_solution_hydrogens geom
_atom_sites_solution_primary direct
_atom_sites_solution_secondary difmap
_audit_creation_method SHELXL-97
_cell_angle_alpha 90.00
_cell_angle_beta 104.087(2)
_cell_angle_gamma 90.00
_cell_formula_units_Z 2
_cell_length_a 9.2200(18)
_cell_length_b 18.831(4)
_cell_length_c 10.750(2)
_cell_measurement_reflns_used 4726
_cell_measurement_temperature 293(2)
_cell_measurement_theta_max 28.11
_cell_measurement_theta_min 2.23
_cell_volume 1810.3(6)
_computing_structure_refinement 'SHELXL-97 (Sheldrick, 1997)'
_computing_structure_solution 'SHELXS-97 (Sheldrick, 1990)'
_diffrn_ambient_temperature 293(2)
_diffrn_measured_fraction_theta_full 1.000
_diffrn_measured_fraction_theta_max 1.000
_diffrn_radiation_monochromator graphite
_diffrn_radiation_source 'fine-focus sealed tube'
_diffrn_radiation_type MoK\a
_diffrn_radiation_wavelength 0.71073
_diffrn_reflns_av_R_equivalents 0.0557
_diffrn_reflns_av_sigmaI/netI 0.0463
_diffrn_reflns_limit_h_max 11
_diffrn_reflns_limit_h_min -11
_diffrn_reflns_limit_k_max 23
_diffrn_reflns_limit_k_min -16
_diffrn_reflns_limit_l_max 11
_diffrn_reflns_limit_l_min -13
_diffrn_reflns_number 9751
_diffrn_reflns_theta_full 25.99
_diffrn_reflns_theta_max 25.99
_diffrn_reflns_theta_min 2.16
_exptl_absorpt_coefficient_mu 1.254
_exptl_absorpt_correction_T_max 0.9063
_exptl_absorpt_correction_T_min 0.8058
_exptl_absorpt_correction_type multi-scan
_exptl_absorpt_process_details 'sadabs, bruker(2000)'
_exptl_crystal_colour colorless
_exptl_crystal_density_diffrn 1.808
_exptl_crystal_density_method 'not measured'
_exptl_crystal_description platelet
_exptl_crystal_F_000 984
_exptl_crystal_size_max 0.18
_exptl_crystal_size_mid 0.15
_exptl_crystal_size_min 0.08
_refine_diff_density_max 0.599
_refine_diff_density_min -0.758
_refine_diff_density_rms 0.097
_refine_ls_extinction_method none
_refine_ls_goodness_of_fit_ref 1.181
_refine_ls_hydrogen_treatment constr
_refine_ls_matrix_type full
_refine_ls_number_parameters 262
_refine_ls_number_reflns 3556
_refine_ls_number_restraints 0
_refine_ls_restrained_S_all 1.181
_refine_ls_R_factor_all 0.0362
_refine_ls_R_factor_gt 0.0299
_refine_ls_shift/su_max 0.001
_refine_ls_shift/su_mean 0.000
_refine_ls_structure_factor_coef Fsqd
_refine_ls_weighting_details 'calc w=1/[\s^2^(Fo^2^)+(0.0304P)^2^+0.0000P] where P=(Fo^2^+2Fc^2^)/3'
_refine_ls_weighting_scheme calc
_refine_ls_wR_factor_gt 0.0773
_refine_ls_wR_factor_ref 0.0794
_reflns_number_gt 2973
_reflns_number_total 3556
_reflns_threshold_expression >2sigma(I)
_cod_data_source_file C0CE00527D.TXT
_cod_data_source_block 2
_cod_original_sg_symbol_H-M 'P 21/c'
_cod_database_code 7205424

loop_
_symmetry_equiv_pos_as_xyz
'x, y, z'
'-x, y+1/2, -z+1/2'
'-x, -y, -z'
'x, -y-1/2, z-1/2'

loop_
_atom_site_label
_atom_site_type_symbol
_atom_site_fract_x
_atom_site_fract_y
_atom_site_fract_z
_atom_site_U_iso_or_equiv
_atom_site_adp_type
_atom_site_occupancy
_atom_site_symmetry_multiplicity
_atom_site_calc_flag
_atom_site_refinement_flags
_atom_site_disorder_assembly
_atom_site_disorder_group
C1 C 0.7717(3) 0.34880(17) 0.2240(3) 0.0250(7) Uani 1 1 d . . .
C2 C 0.7368(3) 0.35205(17) 0.3426(3) 0.0256(7) Uani 1 1 d . . .
H2 H 0.6437 0.3684 0.3489 0.031 Uiso 1 1 calc R . .
C3 C 0.8420(3) 0.33076(16) 0.4512(3) 0.0241(6) Uani 1 1 d . . .
C4 C 0.9835(3) 0.30821(16) 0.4456(3) 0.0255(7) Uani 1 1 d . . .
H4 H 1.0531 0.2938 0.5193 0.031 Uiso 1 1 calc R . .
C5 C 1.0180(3) 0.30780(17) 0.3275(3) 0.0251(7) Uani 1 1 d . . .
C6 C 0.9140(3) 0.32745(16) 0.2171(3) 0.0275(7) Uani 1 1 d . . .
H6 H 0.9392 0.3264 0.1384 0.033 Uiso 1 1 calc R . .
C7 C 0.6588(3) 0.36671(17) 0.1015(3) 0.0277(7) Uani 1 1 d . . .
C8 C 0.9093(3) 0.34792(18) 0.6895(3) 0.0275(7) Uani 1 1 d . . .
H8 H 1.0126 0.3516 0.7033 0.033 Uiso 1 1 calc R . .
C9 C 0.8296(3) 0.35320(18) 0.7784(3) 0.0289(7) Uani 1 1 d . . .
H9 H 0.8696 0.3616 0.8653 0.035 Uiso 1 1 calc R . .
C10 C 0.6714(3) 0.33489(18) 0.5995(3) 0.0307(7) Uani 1 1 d . . .
H10 H 0.5822 0.3282 0.5380 0.037 Uiso 1 1 calc R . .
C11 C 1.2424(4) 0.31564(19) 0.2371(4) 0.0381(8) Uani 1 1 d . . .
H11 H 1.2160 0.3557 0.1861 0.046 Uiso 1 1 calc R . .
C12 C 1.3641(4) 0.27501(19) 0.2473(3) 0.0384(8) Uani 1 1 d . . .
H12 H 1.4378 0.2828 0.2031 0.046 Uiso 1 1 calc R . .
C13 C 1.2415(3) 0.22815(18) 0.3723(3) 0.0321(8) Uani 1 1 d . . .
H13 H 1.2109 0.1984 0.4301 0.039 Uiso 1 1 calc R . .
C14 C 0.1268(3) 0.47314(16) 0.5852(3) 0.0301(7) Uani 1 1 d . . .
C15 C 0.1132(3) 0.47081(17) 0.4526(3) 0.0323(8) Uani 1 1 d . . .
H15 H 0.1897 0.4513 0.4209 0.039 Uiso 1 1 calc R . .
C16 C 0.0115(3) 0.50306(17) 0.6304(3) 0.0330(8) Uani 1 1 d . . .
H16 H 0.0195 0.5053 0.7183 0.040 Uiso 1 1 calc R . .
C17 C 0.2611(3) 0.44129(18) 0.6754(3) 0.0330(8) Uani 1 1 d . . .
Cd1 Cd 0.50825(2) 0.381659(12) 0.83577(2) 0.02648(10) Uani 1 1 d . . .
N1 N 0.6810(3) 0.34449(15) 0.7224(2) 0.0298(6) Uani 1 1 d . . .
N2 N 0.8082(3) 0.33599(13) 0.5742(2) 0.0245(6) Uani 1 1 d . . .
N3 N 1.3649(3) 0.21984(15) 0.3328(3) 0.0337(6) Uani 1 1 d . . .
N4 N 1.1654(3) 0.28599(13) 0.3171(2) 0.0255(6) Uani 1 1 d . . .
O1 O 0.5319(3) 0.38806(13) 0.1034(2) 0.0408(6) Uani 1 1 d . . .
O2 O 0.6991(3) 0.35611(18) 0.0009(2) 0.0547(8) Uani 1 1 d . . .
O3 O 0.2707(3) 0.44206(14) 0.7937(2) 0.0433(6) Uani 1 1 d . . .
O4 O 0.3591(3) 0.41272(15) 0.6290(2) 0.0452(6) Uani 1 1 d . . .
O5 O 0.6066(3) 0.49807(13) 0.8262(3) 0.0508(7) Uani 1 1 d . . .
O6 O 0.4804(7) 0.4743(4) 0.4410(6) 0.0725(19) Uani 0.50 1 d P . .
O7 O 0.8724(3) 0.54421(18) -0.0019(3) 0.0670(9) Uani 1 1 d . . .

loop_
_atom_site_aniso_label
_atom_site_aniso_U_11
_atom_site_aniso_U_22
_atom_site_aniso_U_33
_atom_site_aniso_U_23
_atom_site_aniso_U_13
_atom_site_aniso_U_12
C1 0.0262(15) 0.0271(16) 0.0211(16) 0.0010(13) 0.0049(13) 0.0002(13)
C2 0.0244(15) 0.0277(16) 0.0249(16) -0.0023(14) 0.0066(13) -0.0002(13)
C3 0.0278(15) 0.0261(16) 0.0196(15) 0.0004(13) 0.0082(12) 0.0000(13)
C4 0.0277(16) 0.0282(17) 0.0203(16) 0.0015(13) 0.0051(13) 0.0026(13)
C5 0.0252(15) 0.0255(16) 0.0251(17) -0.0019(13) 0.0070(13) 0.0023(13)
C6 0.0316(16) 0.0318(17) 0.0202(16) -0.0011(14) 0.0080(13) 0.0004(14)
C7 0.0258(16) 0.0345(18) 0.0216(17) 0.0032(13) 0.0033(13) -0.0029(13)
C8 0.0230(15) 0.0357(18) 0.0230(16) 0.0014(14) 0.0044(13) -0.0001(14)
C9 0.0300(17) 0.0363(18) 0.0190(16) 0.0003(14) 0.0035(13) 0.0016(15)
C10 0.0218(15) 0.045(2) 0.0253(17) 0.0008(15) 0.0063(13) 0.0025(14)
C11 0.0375(19) 0.036(2) 0.045(2) 0.0073(17) 0.0175(17) 0.0027(16)
C12 0.0303(17) 0.046(2) 0.043(2) 0.0025(17) 0.0169(16) -0.0046(16)
C13 0.0299(17) 0.040(2) 0.0285(18) 0.0014(15) 0.0099(14) 0.0030(15)
C14 0.0241(16) 0.0229(16) 0.039(2) 0.0041(14) -0.0008(14) -0.0005(13)
C15 0.0278(16) 0.0276(17) 0.039(2) 0.0019(15) 0.0040(15) 0.0038(14)
C16 0.0340(18) 0.0303(18) 0.0306(18) 0.0024(15) 0.0000(14) 0.0003(14)
C17 0.0245(16) 0.0335(19) 0.037(2) 0.0091(15) -0.0014(15) -0.0016(14)
Cd1 0.02029(13) 0.03527(16) 0.02295(14) 0.00358(10) 0.00348(9) 0.00316(9)
N1 0.0266(13) 0.0425(17) 0.0209(14) 0.0003(13) 0.0065(11) 0.0051(12)
N2 0.0259(13) 0.0290(14) 0.0189(13) 0.0023(11) 0.0060(11) 0.0028(11)
N3 0.0270(14) 0.0406(17) 0.0352(16) 0.0018(13) 0.0107(12) 0.0045(12)
N4 0.0281(13) 0.0285(14) 0.0206(13) -0.0004(11) 0.0071(11) 0.0038(11)
O1 0.0313(13) 0.0514(16) 0.0369(14) 0.0025(12) 0.0026(11) 0.0111(11)
O2 0.0342(14) 0.109(2) 0.0200(13) 0.0057(14) 0.0049(11) 0.0134(15)
O3 0.0348(13) 0.0540(17) 0.0359(15) 0.0063(12) -0.0016(11) 0.0101(12)
O4 0.0329(13) 0.0618(17) 0.0401(15) 0.0166(14) 0.0072(11) 0.0165(13)
O5 0.0393(14) 0.0368(14) 0.0739(19) -0.0064(14) 0.0094(14) -0.0015(12)
O6 0.059(4) 0.095(5) 0.064(4) 0.023(4) 0.015(3) -0.007(3)
O7 0.0454(16) 0.090(2) 0.063(2) 0.0021(17) 0.0081(15) 0.0018(16)

loop_
_atom_type_symbol
_atom_type_description
_atom_type_scat_dispersion_real
_atom_type_scat_dispersion_imag
_atom_type_scat_source
C C 0.0033 0.0016 'International Tables Vol C Tables 4.2.6.8 and 6.1.1.4'
H H 0.0000 0.0000 'International Tables Vol C Tables 4.2.6.8 and 6.1.1.4'
N N 0.0061 0.0033 'International Tables Vol C Tables 4.2.6.8 and 6.1.1.4'
O O 0.0106 0.0060 'International Tables Vol C Tables 4.2.6.8 and 6.1.1.4'
Cd Cd -0.8075 1.2024 'International Tables Vol C Tables 4.2.6.8 and 6.1.1.4'

loop_
_geom_angle_atom_site_label_1
_geom_angle_atom_site_label_2
_geom_angle_atom_site_label_3
_geom_angle
_geom_angle_site_symmetry_1
_geom_angle_site_symmetry_3
_geom_angle_publ_flag
C2 C1 C6 119.6(3) . . ?
C2 C1 C7 121.8(3) . . ?
C6 C1 C7 118.6(3) . . ?
C3 C2 C1 119.3(3) . . ?
C3 C2 H2 120.3 . . ?
C1 C2 H2 120.3 . . ?
C2 C3 C4 121.8(3) . . ?
C2 C3 N2 119.5(3) . . ?
C4 C3 N2 118.6(3) . . ?
C5 C4 C3 118.1(3) . . ?
C5 C4 H4 121.0 . . ?
C3 C4 H4 121.0 . . ?
C6 C5 C4 121.4(3) . . ?
C6 C5 N4 118.4(3) . . ?
C4 C5 N4 120.2(3) . . ?
C5 C6 C1 119.8(3) . . ?
C5 C6 H6 120.1 . . ?
C1 C6 H6 120.1 . . ?
O1 C7 O2 123.3(3) . . ?
O1 C7 C1 120.8(3) . . ?
O2 C7 C1 115.8(3) . . ?
C9 C8 N2 106.5(3) . . ?
C9 C8 H8 126.7 . . ?
N2 C8 H8 126.7 . . ?
C8 C9 N1 110.0(3) . . ?
C8 C9 H9 125.0 . . ?
N1 C9 H9 125.0 . . ?
N1 C10 N2 111.2(3) . . ?
N1 C10 H10 124.4 . . ?
N2 C10 H10 124.4 . . ?
C12 C11 N4 105.6(3) . . ?
C12 C11 H11 127.2 . . ?
N4 C11 H11 127.2 . . ?
C11 C12 N3 110.5(3) . . ?
C11 C12 H12 124.7 . . ?
N3 C12 H12 124.7 . . ?
N3 C13 N4 110.5(3) . . ?
N3 C13 H13 124.7 . . ?
N4 C13 H13 124.7 . . ?
C16 C14 C15 118.8(3) . . ?
C16 C14 C17 121.1(3) . . ?
C15 C14 C17 120.1(3) . . ?
C16 C15 C14 120.4(3) 3_566 . ?
C16 C15 H15 119.8 3_566 . ?
C14 C15 H15 119.8 . . ?
C15 C16 C14 120.8(3) 3_566 . ?
C15 C16 H16 119.6 3_566 . ?
C14 C16 H16 119.6 . . ?
O4 C17 O3 121.9(3) . . ?
O4 C17 C14 118.4(3) . . ?
O3 C17 C14 119.7(3) . . ?
O2 Cd1 N3 99.77(11) 1_556 4_466 ?
O2 Cd1 N1 81.03(9) 1_556 . ?
N3 Cd1 N1 101.80(10) 4_466 . ?
O2 Cd1 O4 163.88(9) 1_556 . ?
N3 Cd1 O4 89.54(10) 4_466 . ?
N1 Cd1 O4 84.22(9) . . ?
O2 Cd1 O3 139.21(9) 1_556 . ?
N3 Cd1 O3 84.13(9) 4_466 . ?
N1 Cd1 O3 138.34(9) . . ?
O4 Cd1 O3 54.39(8) . . ?
C10 N1 C9 106.0(2) . . ?
C10 N1 Cd1 132.6(2) . . ?
C9 N1 Cd1 118.2(2) . . ?
C10 N2 C8 106.4(3) . . ?
C10 N2 C3 127.4(3) . . ?
C8 N2 C3 126.2(2) . . ?
C13 N3 C12 105.0(3) . . ?
C13 N3 Cd1 128.9(2) . 4_665 ?
C12 N3 Cd1 122.5(2) . 4_665 ?
C13 N4 C11 108.3(3) . . ?
C13 N4 C5 126.1(3) . . ?
C11 N4 C5 125.1(3) . . ?
C7 O2 Cd1 108.3(2) . 1_554 ?
C17 O3 Cd1 91.2(2) . . ?
C17 O4 Cd1 92.4(2) . . ?

loop_
_geom_bond_atom_site_label_1
_geom_bond_atom_site_label_2
_geom_bond_distance
_geom_bond_site_symmetry_2
_geom_bond_publ_flag
C1 C2 1.390(4) . ?
C1 C6 1.391(4) . ?
C1 C7 1.505(4) . ?
C2 C3 1.383(4) . ?
C2 H2 0.9300 . ?
C3 C4 1.387(4) . ?
C3 N2 1.434(4) . ?
C4 C5 1.382(4) . ?
C4 H4 0.9300 . ?
C5 C6 1.383(4) . ?
C5 N4 1.450(4) . ?
C6 H6 0.9300 . ?
C7 O1 1.241(4) . ?
C7 O2 1.243(4) . ?
C8 C9 1.344(4) . ?
C8 N2 1.377(4) . ?
C8 H8 0.9300 . ?
C9 N1 1.365(4) . ?
C9 H9 0.9300 . ?
C10 N1 1.315(4) . ?
C10 N2 1.354(4) . ?
C10 H10 0.9300 . ?
C11 C12 1.341(5) . ?
C11 N4 1.360(4) . ?
C11 H11 0.9300 . ?
C12 N3 1.386(4) . ?
C12 H12 0.9300 . ?
C13 N3 1.317(4) . ?
C13 N4 1.352(4) . ?
C13 H13 0.9300 . ?
C14 C16 1.391(4) . ?
C14 C15 1.401(5) . ?
C14 C17 1.500(4) . ?
C15 C16 1.364(4) 3_566 ?
C15 H15 0.9300 . ?
C16 C15 1.364(4) 3_566 ?
C16 H16 0.9300 . ?
C17 O4 1.255(4) . ?
C17 O3 1.252(4) . ?
Cd1 O2 2.227(2) 1_556 ?
Cd1 N3 2.319(3) 4_466 ?
Cd1 N1 2.336(3) . ?
Cd1 O4 2.385(2) . ?
Cd1 O3 2.411(2) . ?
N3 Cd1 2.319(3) 4_665 ?
O2 Cd1 2.227(2) 1_554 ?
O6 O6 1.565(13) 3_666 ?
